data_7104361
loop_
_publ_author_name
'Wang, Jingping'
'Zhao, Junwei'
'Ma, Pengtao'
'Ma, Junchuang'
'Yang, Linping'
'Bai, Yan'
'Li, Mingxue'
'Niu, Jingyang'

_publ_section_title
;
 A novel type of heteropolyoxoanion precursors
 [[Ca(H2O)]6[P4M6O34]2](12-) (M = WVI, MoVI) constructed by two
 [P4M6O34](12-) subunits via a rare hexa-calcium cluster.
;
_journal_issue 17
_journal_name_full 'Chemical communications (Cambridge, England)'
_journal_page_first 2362
_journal_page_last 2364
_journal_paper_doi 10.1039/b822368h
_journal_volume 34
_journal_year 2009
_chemical_formula_moiety (NH4)4Na8{[Ca(H2O)]6[P4Mo6O34]2}.36H2O
_chemical_formula_sum 'Ca6 H100 Mo12 N4 Na8 O110 P8'
_chemical_formula_weight 3740.28
_chemical_name_systematic
;
?
;
_space_group_IT_number 2
_symmetry_cell_setting triclinic
_symmetry_space_group_name_Hall '-P 1'
_symmetry_space_group_name_H-M 'P -1'
_atom_sites_solution_hydrogens notdet
_atom_sites_solution_primary direct
_atom_sites_solution_secondary difmap
_audit_creation_method SHELXL-97
_cell_angle_alpha 76.641(2)
_cell_angle_beta 66.753(2)
_cell_angle_gamma 62.278(2)
_cell_formula_units_Z 1
_cell_length_a 13.427(2)
_cell_length_b 13.814(2)
_cell_length_c 16.790(2)
_cell_measurement_reflns_used 9328
_cell_measurement_temperature 296(2)
_cell_measurement_theta_max 28.34
_cell_measurement_theta_min 2.19
_cell_volume 2528.7(6)
_computing_cell_refinement 'Bruker SMART'
_computing_data_collection 'Bruker SMART'
_computing_data_reduction 'Bruker SAINT'
_computing_molecular_graphics 'Bruker SHELXTL'
_computing_publication_material 'Bruker SHELXTL'
_computing_structure_refinement 'SHELXL-97 (Sheldrick, 1997)'
_computing_structure_solution 'SHELXS-97 (Sheldrick, 1990)'
_diffrn_ambient_temperature 296(2)
_diffrn_measured_fraction_theta_full 0.992
_diffrn_measured_fraction_theta_max 0.992
_diffrn_measurement_device_type 'CCD area detector'
_diffrn_measurement_method 'phi and omega scans'
_diffrn_radiation_monochromator graphite
_diffrn_radiation_source 'fine-focus sealed tube'
_diffrn_radiation_type MoK\a
_diffrn_radiation_wavelength 0.71073
_diffrn_reflns_av_R_equivalents 0.0155
_diffrn_reflns_av_sigmaI/netI 0.0289
_diffrn_reflns_limit_h_max 15
_diffrn_reflns_limit_h_min -11
_diffrn_reflns_limit_k_max 16
_diffrn_reflns_limit_k_min -15
_diffrn_reflns_limit_l_max 19
_diffrn_reflns_limit_l_min -16
_diffrn_reflns_number 12938
_diffrn_reflns_theta_full 25.00
_diffrn_reflns_theta_max 25.00
_diffrn_reflns_theta_min 1.32
_exptl_absorpt_coefficient_mu 2.043
_exptl_absorpt_correction_T_max 0.8375
_exptl_absorpt_correction_T_min 0.7099
_exptl_absorpt_correction_type multi-scan
_exptl_absorpt_process_details SADABS
_exptl_crystal_colour colorless
_exptl_crystal_density_diffrn 2.456
_exptl_crystal_density_method 'not measured'
_exptl_crystal_description block
_exptl_crystal_F_000 1840
_exptl_crystal_size_max 0.18
_exptl_crystal_size_mid 0.13
_exptl_crystal_size_min 0.09
_refine_diff_density_max 1.135
_refine_diff_density_min -0.914
_refine_diff_density_rms 0.137
_refine_ls_extinction_method none
_refine_ls_goodness_of_fit_ref 1.081
_refine_ls_hydrogen_treatment noref
_refine_ls_matrix_type full
_refine_ls_number_parameters 667
_refine_ls_number_reflns 8831
_refine_ls_number_restraints 0
_refine_ls_restrained_S_all 1.081
_refine_ls_R_factor_all 0.0364
_refine_ls_R_factor_gt 0.0321
_refine_ls_shift/su_max 0.008
_refine_ls_shift/su_mean 0.001
_refine_ls_structure_factor_coef Fsqd
_refine_ls_weighting_details 'calc w=1/[\s^2^(Fo^2^)+(0.0455P)^2^+9.3087P] where P=(Fo^2^+2Fc^2^)/3'
_refine_ls_weighting_scheme calc
_refine_ls_wR_factor_gt 0.0891
_refine_ls_wR_factor_ref 0.0943
_reflns_number_gt 7979
_reflns_number_total 8831
_reflns_threshold_expression >2sigma(I)
_cod_data_source_file b822368h.txt
_cod_data_source_block njy2
_cod_depositor_comments
;
The following automatic conversions were performed:
'_symmetry_cell_setting' value 'Triclinic' changed to 'triclinic'
according to '/home/saulius/struct/CIF-dictionaries/cif_core.dic'
dictionary named 'cif_core.dic' version 2.4.1 from
2010-06-29.

'_exptl_absorpt_correction_type' value 'Multi-scan' changed
to 'multi-scan' according to
'/home/saulius/struct/CIF-dictionaries/cif_core.dic' dictionary named
'cif_core.dic' version 2.4.1 from 2010-06-29.

Automatic conversion script
Id: cif_fix_enum 1527 2010-12-29 10:47:43Z saulius 
;
_cod_original_sg_symbol_H-M P-1
_cod_database_code 7104361

loop_
_symmetry_equiv_pos_as_xyz
'x, y, z'
'-x, -y, -z'

loop_
_atom_site_label
_atom_site_type_symbol
_atom_site_fract_x
_atom_site_fract_y
_atom_site_fract_z
_atom_site_U_iso_or_equiv
_atom_site_adp_type
_atom_site_occupancy
_atom_site_symmetry_multiplicity
_atom_site_calc_flag
_atom_site_refinement_flags
_atom_site_disorder_assembly
_atom_site_disorder_group
Mo1 Mo 0.30137(4) -0.14564(3) 0.81213(3) 0.02010(11) Uani 1 1 d . . .
Mo2 Mo 0.28935(4) 0.10035(3) 0.72052(3) 0.01891(10) Uani 1 1 d . . .
Mo3 Mo 0.55267(4) 0.15150(3) 0.62839(3) 0.01851(10) Uani 1 1 d . . .
Mo4 Mo 0.81726(4) -0.05410(3) 0.62782(3) 0.01905(11) Uani 1 1 d . . .
Mo5 Mo 0.83543(4) -0.31954(3) 0.72314(3) 0.01977(11) Uani 1 1 d . . .
Mo6 Mo 0.58581(4) -0.36130(3) 0.81029(3) 0.01990(11) Uani 1 1 d . . .
P1 P 0.55461(10) -0.08795(9) 0.76243(8) 0.0153(2) Uani 1 1 d . . .
P2 P 0.21968(10) 0.05614(10) 0.94208(8) 0.0175(2) Uani 1 1 d . . .
P3 P 0.66611(10) 0.13585(10) 0.78509(8) 0.0163(2) Uani 1 1 d . . .
P4 P 0.69273(11) -0.31254(10) 0.94550(8) 0.0173(2) Uani 1 1 d . . .
Ca1 Ca 0.42761(8) -0.15505(8) 0.97912(6) 0.0182(2) Uani 1 1 d . . .
Ca2 Ca 0.41007(8) 0.14769(8) 0.87178(6) 0.0181(2) Uani 1 1 d . . .
Ca3 Ca 0.72901(8) -0.09911(8) 0.87181(6) 0.0181(2) Uani 1 1 d . . .
O1 O 0.3594(3) -0.1990(3) 0.7128(2) 0.0330(9) Uani 1 1 d . . .
O2 O 0.1892(3) -0.1870(3) 0.8685(3) 0.0336(9) Uani 1 1 d . . .
O3 O 0.4354(3) -0.0616(3) 0.7521(2) 0.0195(7) Uani 1 1 d . . .
O4 O 0.2656(3) -0.0649(3) 0.9242(2) 0.0205(7) Uani 1 1 d . . .
O5 O 0.4285(3) -0.2487(3) 0.8568(2) 0.0215(7) Uani 1 1 d . . .
O6 O 0.2126(3) 0.0031(3) 0.7774(2) 0.0215(7) Uani 1 1 d . . .
O7 O 0.3473(3) 0.0577(3) 0.6173(2) 0.0285(8) Uani 1 1 d . . .
O8 O 0.1677(3) 0.2207(3) 0.7169(2) 0.0288(8) Uani 1 1 d . . .
O9 O 0.2518(3) 0.1238(3) 0.8568(2) 0.0200(7) Uani 1 1 d . . .
O10 O 0.4043(3) 0.1537(3) 0.7107(2) 0.0217(7) Uani 1 1 d . . .
O11 O 0.5519(3) 0.1030(3) 0.5444(2) 0.0294(8) Uani 1 1 d . . .
O12 O 0.5130(3) 0.2894(3) 0.5992(2) 0.0295(8) Uani 1 1 d . . .
O13 O 0.6199(3) -0.0266(3) 0.6877(2) 0.0191(7) Uani 1 1 d . . .
O14 O 0.5639(3) 0.1767(3) 0.7479(2) 0.0202(7) Uani 1 1 d . . .
O15 O 0.7251(3) 0.0954(3) 0.5940(2) 0.0217(7) Uani 1 1 d . . .
O16 O 0.8258(4) -0.1157(3) 0.5466(2) 0.0323(9) Uani 1 1 d . . .
O17 O 0.9551(3) -0.0546(3) 0.5941(2) 0.0318(9) Uani 1 1 d . . .
O18 O 0.7665(3) 0.0255(3) 0.7468(2) 0.0197(7) Uani 1 1 d . . .
O19 O 0.8345(3) -0.1767(3) 0.7129(2) 0.0206(7) Uani 1 1 d . . .
O20 O 0.8419(4) -0.3214(3) 0.6197(2) 0.0336(9) Uani 1 1 d . . .
O21 O 0.9791(3) -0.4055(3) 0.7200(3) 0.0345(9) Uani 1 1 d . . .
O22 O 0.6327(3) -0.2120(3) 0.7549(2) 0.0201(7) Uani 1 1 d . . .
O23 O 0.7834(3) -0.2894(3) 0.8603(2) 0.0214(7) Uani 1 1 d . . .
O24 O 0.7583(3) -0.4180(3) 0.7761(2) 0.0217(7) Uani 1 1 d . . .
O25 O 0.5663(3) -0.4775(3) 0.8619(2) 0.0298(8) Uani 1 1 d . . .
O26 O 0.5816(3) -0.3608(3) 0.7097(2) 0.0297(8) Uani 1 1 d . . .
O27 O 0.5957(3) -0.3234(3) 0.9250(2) 0.0212(7) Uani 1 1 d . . .
O28 O 0.5337(3) -0.0535(3) 0.8500(2) 0.0189(7) Uani 1 1 d . . .
O29 O 0.0861(3) 0.1029(3) 0.9916(2) 0.0255(8) Uani 1 1 d . . .
O30 O 0.2932(3) 0.0538(3) 0.9938(2) 0.0208(7) Uani 1 1 d . . .
O31 O 0.7138(3) 0.2214(3) 0.7696(2) 0.0233(7) Uani 1 1 d . . .
O32 O 0.6120(3) 0.1068(3) 0.8819(2) 0.0202(7) Uani 1 1 d . . .
O33 O 0.7543(3) -0.4123(3) 0.9970(2) 0.0239(7) Uani 1 1 d . . .
O34 O 0.6258(3) -0.2062(3) 0.9949(2) 0.0200(7) Uani 1 1 d . . .
Na1 Na 0.8797(2) 0.26455(19) 0.67779(15) 0.0371(5) Uani 1 1 d . . .
Na2 Na 0.3827(2) 0.4749(2) 0.39392(16) 0.0433(6) Uani 1 1 d . . .
Na3 Na 0.6197(3) -0.4399(3) 0.27625(19) 0.0607(8) Uani 1 1 d . . .
Na4 Na 1.0549(2) -0.4550(2) 0.0535(2) 0.0567(7) Uani 1 1 d . . .
N1 N 0.1272(4) 0.6529(4) 0.2091(3) 0.0335(11) Uani 1 1 d . . .
N2 N 0.2027(4) -0.0715(5) 0.6055(3) 0.0405(13) Uani 1 1 d . . .
O1W O 0.3141(4) -0.2573(4) 1.0682(3) 0.0405(10) Uani 1 1 d . . .
O2W O 0.2920(3) 0.3405(3) 0.8506(2) 0.0321(9) Uani 1 1 d . . .
O3W O 0.9326(3) -0.1633(4) 0.8578(3) 0.0411(10) Uani 1 1 d . . .
O4W O 0.1893(4) 0.5419(3) 0.3821(3) 0.0456(11) Uani 1 1 d . . .
O5W O 0.9807(4) 0.0682(4) 0.7196(3) 0.0438(10) Uani 1 1 d . . .
O6W O 1.0708(4) 0.2694(4) 0.5847(3) 0.0430(10) Uani 1 1 d . . .
O7W O 0.9116(4) -0.3965(4) 0.1892(3) 0.0535(12) Uani 1 1 d . . .
O8W O 1.0844(5) -0.2967(4) 0.0449(3) 0.0574(13) Uani 1 1 d . . .
O9W O 0.8730(4) 0.2073(4) 0.5522(3) 0.0466(11) Uani 1 1 d . . .
O10W O 0.0454(4) -0.0751(4) 1.1043(4) 0.0569(13) Uani 1 1 d . . .
O11W O 0.4061(5) 0.1539(4) 0.4322(3) 0.0589(13) Uani 1 1 d . . .
O12W O 0.0895(5) 0.4710(5) 0.5545(4) 0.0661(15) Uani 1 1 d . . .
O13W O 0.4469(4) -0.4216(3) 0.2638(3) 0.0426(10) Uani 1 1 d . . .
O14W O 0.9802(5) -0.5898(4) 0.0829(3) 0.0576(13) Uani 1 1 d . . .
O15W O 1.1132(5) -0.2307(5) 0.6990(3) 0.0706(16) Uani 1 1 d . . .
O16W O 0.3377(4) 0.3495(4) 0.5124(3) 0.0519(12) Uani 1 1 d . . .
O17W O 0.3185(5) 0.6160(4) 0.4850(3) 0.0599(13) Uani 1 1 d . . .
O18W O 0.7585(6) -0.5143(6) 0.3467(5) 0.092(2) Uani 1 1 d . . .
O19W O 1.3266(5) -0.4229(4) -0.0291(4) 0.0694(17) Uani 1 1 d . . .
O20W O 0.5850(5) 0.3785(5) 0.3795(4) 0.0783(18) Uani 1 1 d . . .
O21W O 0.7544(6) -0.5927(5) 0.1796(4) 0.085(2) Uani 1 1 d . . .

loop_
_atom_site_aniso_label
_atom_site_aniso_U_11
_atom_site_aniso_U_22
_atom_site_aniso_U_33
_atom_site_aniso_U_23
_atom_site_aniso_U_13
_atom_site_aniso_U_12
Mo1 0.0208(2) 0.0199(2) 0.0232(2) -0.00445(17) -0.00909(17) -0.00848(17)
Mo2 0.0195(2) 0.0207(2) 0.0179(2) -0.00110(16) -0.00954(17) -0.00683(17)
Mo3 0.0212(2) 0.0188(2) 0.0156(2) 0.00092(16) -0.00784(16) -0.00782(17)
Mo4 0.0194(2) 0.0187(2) 0.0142(2) -0.00256(16) -0.00270(16) -0.00580(17)
Mo5 0.0195(2) 0.0156(2) 0.0190(2) -0.00542(16) -0.00300(16) -0.00392(17)
Mo6 0.0220(2) 0.0159(2) 0.0225(2) -0.00619(16) -0.00697(17) -0.00661(17)
P1 0.0164(6) 0.0139(6) 0.0147(6) -0.0026(4) -0.0054(5) -0.0045(5)
P2 0.0166(6) 0.0182(6) 0.0174(6) -0.0039(5) -0.0055(5) -0.0059(5)
P3 0.0174(6) 0.0154(6) 0.0155(6) -0.0020(5) -0.0050(5) -0.0063(5)
P4 0.0187(6) 0.0145(6) 0.0173(6) -0.0027(5) -0.0057(5) -0.0054(5)
Ca1 0.0183(5) 0.0185(5) 0.0171(5) -0.0029(4) -0.0060(4) -0.0061(4)
Ca2 0.0184(5) 0.0174(5) 0.0180(5) -0.0033(4) -0.0056(4) -0.0065(4)
Ca3 0.0199(5) 0.0168(5) 0.0171(5) -0.0017(4) -0.0068(4) -0.0063(4)
O1 0.036(2) 0.033(2) 0.032(2) -0.0116(17) -0.0167(17) -0.0068(17)
O2 0.031(2) 0.032(2) 0.045(2) -0.0002(18) -0.0141(18) -0.0188(17)
O3 0.0203(17) 0.0192(17) 0.0211(17) -0.0013(13) -0.0095(14) -0.0076(14)
O4 0.0221(17) 0.0183(17) 0.0205(17) -0.0032(13) -0.0088(14) -0.0055(14)
O5 0.0217(17) 0.0181(17) 0.0249(18) -0.0031(14) -0.0081(14) -0.0074(14)
O6 0.0206(17) 0.0224(17) 0.0247(18) -0.0004(14) -0.0099(14) -0.0101(14)
O7 0.035(2) 0.036(2) 0.0201(18) -0.0050(15) -0.0097(16) -0.0181(18)
O8 0.0265(19) 0.0259(19) 0.035(2) -0.0022(16) -0.0175(16) -0.0053(16)
O9 0.0241(17) 0.0186(17) 0.0189(17) -0.0017(13) -0.0098(14) -0.0078(14)
O10 0.0215(17) 0.0201(17) 0.0231(18) -0.0015(14) -0.0076(14) -0.0080(14)
O11 0.033(2) 0.037(2) 0.0224(19) -0.0047(16) -0.0118(16) -0.0149(17)
O12 0.034(2) 0.0233(19) 0.032(2) 0.0076(15) -0.0170(17) -0.0122(16)
O13 0.0188(16) 0.0153(16) 0.0215(17) 0.0003(13) -0.0079(14) -0.0055(13)
O14 0.0190(16) 0.0201(17) 0.0194(17) -0.0030(13) -0.0075(14) -0.0048(14)
O15 0.0220(17) 0.0191(17) 0.0191(17) 0.0000(13) -0.0046(14) -0.0072(14)
O16 0.044(2) 0.028(2) 0.0200(19) -0.0072(15) -0.0086(17) -0.0098(18)
O17 0.0223(19) 0.035(2) 0.031(2) 0.0005(17) -0.0041(16) -0.0113(16)
O18 0.0204(17) 0.0189(17) 0.0175(17) -0.0029(13) -0.0071(13) -0.0049(14)
O19 0.0228(17) 0.0184(17) 0.0189(17) -0.0021(13) -0.0072(14) -0.0065(14)
O20 0.047(2) 0.034(2) 0.0223(19) -0.0085(16) -0.0074(17) -0.0187(19)
O21 0.0225(19) 0.025(2) 0.041(2) -0.0034(17) -0.0057(17) -0.0018(16)
O22 0.0193(16) 0.0181(17) 0.0204(17) -0.0054(13) -0.0045(14) -0.0056(14)
O23 0.0209(17) 0.0209(17) 0.0212(17) -0.0025(14) -0.0050(14) -0.0090(14)
O24 0.0214(17) 0.0147(16) 0.0261(18) -0.0046(14) -0.0067(14) -0.0047(14)
O25 0.033(2) 0.0204(18) 0.036(2) -0.0018(16) -0.0094(17) -0.0128(16)
O26 0.032(2) 0.030(2) 0.027(2) -0.0120(16) -0.0099(16) -0.0089(17)
O27 0.0233(17) 0.0218(17) 0.0188(17) -0.0035(14) -0.0041(14) -0.0111(14)
O28 0.0211(17) 0.0178(16) 0.0171(17) -0.0034(13) -0.0069(13) -0.0061(14)
O29 0.0173(17) 0.0301(19) 0.0268(19) -0.0060(15) -0.0056(14) -0.0075(15)
O30 0.0216(17) 0.0235(18) 0.0192(17) -0.0032(14) -0.0083(14) -0.0089(14)
O31 0.0246(18) 0.0208(17) 0.0269(19) -0.0004(14) -0.0069(15) -0.0132(15)
O32 0.0224(17) 0.0199(17) 0.0177(17) -0.0031(13) -0.0054(14) -0.0085(14)
O33 0.0262(18) 0.0160(17) 0.0250(18) -0.0008(14) -0.0091(15) -0.0049(14)
O34 0.0211(17) 0.0154(16) 0.0216(17) -0.0036(13) -0.0073(14) -0.0050(14)
Na1 0.0348(12) 0.0371(13) 0.0380(13) -0.0027(10) -0.0086(10) -0.0164(10)
Na2 0.0490(14) 0.0375(13) 0.0442(14) -0.0043(11) -0.0187(12) -0.0152(11)
Na3 0.0539(17) 0.086(2) 0.0487(16) -0.0018(15) -0.0159(13) -0.0361(16)
Na4 0.0412(15) 0.0545(17) 0.0690(19) -0.0190(14) -0.0129(13) -0.0133(13)
N1 0.043(3) 0.025(2) 0.036(3) -0.003(2) -0.020(2) -0.010(2)
N2 0.028(2) 0.067(4) 0.021(2) 0.002(2) -0.010(2) -0.016(2)
O1W 0.054(3) 0.052(3) 0.030(2) -0.0009(19) -0.0088(19) -0.039(2)
O2W 0.037(2) 0.0230(19) 0.031(2) -0.0036(16) -0.0159(17) -0.0039(17)
O3W 0.024(2) 0.062(3) 0.035(2) -0.017(2) -0.0076(17) -0.012(2)
O4W 0.039(2) 0.036(2) 0.053(3) -0.009(2) -0.013(2) -0.007(2)
O5W 0.037(2) 0.040(2) 0.049(3) -0.003(2) -0.015(2) -0.011(2)
O6W 0.037(2) 0.053(3) 0.035(2) -0.010(2) -0.0115(19) -0.014(2)
O7W 0.053(3) 0.047(3) 0.061(3) -0.009(2) -0.024(2) -0.015(2)
O8W 0.057(3) 0.048(3) 0.057(3) 0.000(2) -0.024(3) -0.012(2)
O9W 0.053(3) 0.041(2) 0.042(3) -0.006(2) -0.009(2) -0.020(2)
O10W 0.051(3) 0.057(3) 0.070(3) 0.001(3) -0.023(3) -0.028(2)
O11W 0.067(3) 0.067(3) 0.046(3) -0.011(2) -0.021(3) -0.025(3)
O12W 0.056(3) 0.068(4) 0.063(3) -0.023(3) 0.001(3) -0.024(3)
O13W 0.051(3) 0.025(2) 0.056(3) 0.0010(19) -0.028(2) -0.0137(19)
O14W 0.060(3) 0.048(3) 0.064(3) -0.001(2) -0.024(3) -0.020(2)
O15W 0.059(3) 0.068(4) 0.051(3) -0.006(3) -0.004(3) -0.009(3)
O16W 0.062(3) 0.043(3) 0.049(3) -0.003(2) -0.026(2) -0.014(2)
O17W 0.066(3) 0.053(3) 0.060(3) -0.009(2) -0.019(3) -0.023(3)
O18W 0.067(4) 0.123(6) 0.087(5) -0.001(4) -0.025(4) -0.044(4)
O19W 0.058(3) 0.035(3) 0.091(4) -0.002(3) 0.005(3) -0.025(2)
O20W 0.055(3) 0.082(4) 0.097(5) -0.031(4) -0.037(3) -0.006(3)
O21W 0.091(5) 0.053(3) 0.092(5) -0.022(3) 0.003(4) -0.035(3)

loop_
_atom_type_symbol
_atom_type_description
_atom_type_scat_dispersion_real
_atom_type_scat_dispersion_imag
_atom_type_scat_source
N N 0.0061 0.0033 'International Tables Vol C Tables 4.2.6.8 and 6.1.1.4'
H H 0.0000 0.0000 'International Tables Vol C Tables 4.2.6.8 and 6.1.1.4'
O O 0.0106 0.0060 'International Tables Vol C Tables 4.2.6.8 and 6.1.1.4'
P P 0.1023 0.0942 'International Tables Vol C Tables 4.2.6.8 and 6.1.1.4'
Ca Ca 0.2262 0.3064 'International Tables Vol C Tables 4.2.6.8 and 6.1.1.4'
Mo Mo -1.6832 0.6857 'International Tables Vol C Tables 4.2.6.8 and 6.1.1.4'
Na Na 0.0362 0.0249 'International Tables Vol C Tables 4.2.6.8 and 6.1.1.4'

loop_
_geom_angle_atom_site_label_1
_geom_angle_atom_site_label_2
_geom_angle_atom_site_label_3
_geom_angle
_geom_angle_site_symmetry_1
_geom_angle_site_symmetry_3
_geom_angle_publ_flag
O2 Mo1 O1 103.41(19) . . ?
O2 Mo1 O6 100.99(16) . . ?
O1 Mo1 O6 97.05(17) . . ?
O2 Mo1 O5 102.61(16) . . ?
O1 Mo1 O5 97.67(16) . . ?
O6 Mo1 O5 148.34(14) . . ?
O2 Mo1 O4 91.40(16) . . ?
O1 Mo1 O4 165.14(16) . . ?
O6 Mo1 O4 81.01(13) . . ?
O5 Mo1 O4 77.63(13) . . ?
O2 Mo1 O3 169.30(16) . . ?
O1 Mo1 O3 86.29(16) . . ?
O6 Mo1 O3 72.97(12) . . ?
O5 Mo1 O3 80.20(13) . . ?
O4 Mo1 O3 79.04(12) . . ?
O2 Mo1 Ca1 104.61(14) . . ?
O1 Mo1 Ca1 135.13(13) . . ?
O6 Mo1 Ca1 111.01(10) . . ?
O5 Mo1 Ca1 42.17(10) . . ?
O4 Mo1 Ca1 36.29(8) . . ?
O3 Mo1 Ca1 70.39(8) . . ?
O7 Mo2 O8 102.86(18) . . ?
O7 Mo2 O6 98.09(16) . . ?
O8 Mo2 O6 100.30(16) . . ?
O7 Mo2 O10 98.34(16) . . ?
O8 Mo2 O10 101.41(16) . . ?
O6 Mo2 O10 149.00(14) . . ?
O7 Mo2 O9 166.99(15) . . ?
O8 Mo2 O9 90.04(15) . . ?
O6 Mo2 O9 80.94(13) . . ?
O10 Mo2 O9 77.19(13) . . ?
O7 Mo2 O3 86.76(15) . . ?
O8 Mo2 O3 169.66(15) . . ?
O6 Mo2 O3 74.28(12) . . ?
O10 Mo2 O3 80.62(13) . . ?
O9 Mo2 O3 80.48(12) . . ?
O7 Mo2 Ca2 135.65(13) . . ?
O8 Mo2 Ca2 104.80(12) . . ?
O6 Mo2 Ca2 110.10(10) . . ?
O10 Mo2 Ca2 42.52(10) . . ?
O9 Mo2 Ca2 36.13(9) . . ?
O3 Mo2 Ca2 69.73(8) . . ?
O11 Mo3 O12 103.18(18) . . ?
O11 Mo3 O10 97.90(16) . . ?
O12 Mo3 O10 101.00(16) . . ?
O11 Mo3 O15 96.11(16) . . ?
O12 Mo3 O15 101.63(16) . . ?
O10 Mo3 O15 149.81(14) . . ?
O11 Mo3 O14 167.43(15) . . ?
O12 Mo3 O14 89.38(15) . . ?
O10 Mo3 O14 79.12(13) . . ?
O15 Mo3 O14 81.42(13) . . ?
O11 Mo3 O13 88.45(15) . . ?
O12 Mo3 O13 167.84(15) . . ?
O10 Mo3 O13 80.57(13) . . ?
O15 Mo3 O13 73.21(12) . . ?
O14 Mo3 O13 79.03(12) . . ?
O11 Mo3 Ca2 136.89(13) . . ?
O12 Mo3 Ca2 102.88(13) . . ?
O10 Mo3 Ca2 43.47(10) . . ?
O15 Mo3 Ca2 111.43(10) . . ?
O14 Mo3 Ca2 36.63(9) . . ?
O13 Mo3 Ca2 69.84(8) . . ?
O17 Mo4 O16 102.89(19) . . ?
O17 Mo4 O19 100.80(16) . . ?
O16 Mo4 O19 98.18(16) . . ?
O17 Mo4 O15 100.62(16) . . ?
O16 Mo4 O15 97.31(16) . . ?
O19 Mo4 O15 149.94(14) . . ?
O17 Mo4 O18 89.82(16) . . ?
O16 Mo4 O18 167.26(16) . . ?
O19 Mo4 O18 78.30(13) . . ?
O15 Mo4 O18 80.93(13) . . ?
O17 Mo4 O13 169.47(16) . . ?
O16 Mo4 O13 86.73(16) . . ?
O19 Mo4 O13 81.78(13) . . ?
O15 Mo4 O13 73.57(12) . . ?
O18 Mo4 O13 80.66(12) . . ?
O17 Mo4 Ca3 105.40(13) . . ?
O16 Mo4 Ca3 134.81(13) . . ?
O19 Mo4 Ca3 42.36(10) . . ?
O15 Mo4 Ca3 111.03(10) . . ?
O18 Mo4 Ca3 37.69(8) . . ?
O13 Mo4 Ca3 69.56(8) . . ?
O20 Mo5 O21 102.36(19) . . ?
O20 Mo5 O24 96.26(17) . . ?
O21 Mo5 O24 100.55(16) . . ?
O20 Mo5 O19 98.00(16) . . ?
O21 Mo5 O19 101.93(17) . . ?
O24 Mo5 O19 150.03(14) . . ?
O20 Mo5 O23 166.52(16) . . ?
O21 Mo5 O23 91.12(16) . . ?
O24 Mo5 O23 81.65(13) . . ?
O19 Mo5 O23 78.36(13) . . ?
O20 Mo5 O22 87.42(16) . . ?
O21 Mo5 O22 169.35(16) . . ?
O24 Mo5 O22 73.87(12) . . ?
O19 Mo5 O22 80.58(13) . . ?
O23 Mo5 O22 79.19(12) . . ?
O20 Mo5 Ca3 135.16(13) . . ?
O21 Mo5 Ca3 105.91(14) . . ?
O24 Mo5 Ca3 111.65(10) . . ?
O19 Mo5 Ca3 42.56(10) . . ?
O23 Mo5 Ca3 37.18(9) . . ?
O22 Mo5 Ca3 68.83(8) . . ?
O26 Mo6 O25 102.46(18) . . ?
O26 Mo6 O5 97.90(16) . . ?
O25 Mo6 O5 101.50(16) . . ?
O26 Mo6 O24 96.28(16) . . ?
O25 Mo6 O24 99.88(16) . . ?
O5 Mo6 O24 151.05(14) . . ?
O26 Mo6 O27 165.49(15) . . ?
O25 Mo6 O27 92.03(16) . . ?
O5 Mo6 O27 78.40(13) . . ?
O24 Mo6 O27 81.57(13) . . ?
O26 Mo6 O22 85.77(15) . . ?
O25 Mo6 O22 170.17(15) . . ?
O5 Mo6 O22 82.42(13) . . ?
O24 Mo6 O22 73.61(12) . . ?
O27 Mo6 O22 79.85(12) . . ?
O26 Mo6 Ca1 134.46(12) . . ?
O25 Mo6 Ca1 106.41(13) . . ?
O5 Mo6 Ca1 42.43(10) . . ?
O24 Mo6 Ca1 112.25(10) . . ?
O27 Mo6 Ca1 37.38(9) . . ?
O22 Mo6 Ca1 70.34(8) . . ?
O28 P1 O3 110.88(18) . . ?
O28 P1 O22 110.20(18) . . ?
O3 P1 O22 108.68(19) . . ?
O28 P1 O13 109.93(19) . . ?
O3 P1 O13 108.74(18) . . ?
O22 P1 O13 108.35(18) . . ?
O28 P1 Ca2 41.83(12) . . ?
O3 P1 Ca2 87.66(13) . . ?
O22 P1 Ca2 152.02(14) . . ?
O13 P1 Ca2 86.45(13) . . ?
O28 P1 Ca3 43.51(12) . . ?
O3 P1 Ca3 154.37(14) . . ?
O22 P1 Ca3 84.96(13) . . ?
O13 P1 Ca3 86.14(13) . . ?
Ca2 P1 Ca3 72.16(3) . . ?
O28 P1 Ca1 43.87(13) . . ?
O3 P1 Ca1 86.54(13) . . ?
O22 P1 Ca1 85.46(13) . . ?
O13 P1 Ca1 153.79(14) . . ?
Ca2 P1 Ca1 72.67(3) . . ?
Ca3 P1 Ca1 72.67(3) . . ?
O29 P2 O30 112.96(19) . . ?
O29 P2 O9 112.3(2) . . ?
O30 P2 O9 105.56(19) . . ?
O29 P2 O4 110.0(2) . . ?
O30 P2 O4 104.94(19) . . ?
O9 P2 O4 110.77(19) . . ?
O29 P2 Ca2 134.71(15) . . ?
O30 P2 Ca2 55.51(13) . . ?
O9 P2 Ca2 50.42(13) . . ?
O4 P2 Ca2 115.26(14) . . ?
O29 P2 Ca1 130.85(15) . . ?
O30 P2 Ca1 56.73(13) . . ?
O9 P2 Ca1 116.75(13) . . ?
O4 P2 Ca1 48.44(13) . . ?
Ca2 P2 Ca1 82.84(4) . . ?
O31 P3 O32 113.41(19) . . ?
O31 P3 O14 111.43(19) . . ?
O32 P3 O14 104.91(19) . . ?
O31 P3 O18 111.65(19) . . ?
O32 P3 O18 104.85(18) . . ?
O14 P3 O18 110.20(19) . . ?
O31 P3 Ca2 131.54(14) . . ?
O32 P3 Ca2 55.70(13) . . ?
O14 P3 Ca2 49.33(13) . . ?
O18 P3 Ca2 116.77(14) . . ?
O31 P3 Ca3 134.57(15) . . ?
O32 P3 Ca3 54.55(13) . . ?
O14 P3 Ca3 113.99(14) . . ?
O18 P3 Ca3 50.74(12) . . ?
Ca2 P3 Ca3 81.54(4) . . ?
O33 P4 O27 111.8(2) . . ?
O33 P4 O34 113.01(19) . . ?
O27 P4 O34 104.79(18) . . ?
O33 P4 O23 111.54(19) . . ?
O27 P4 O23 110.11(19) . . ?
O34 P4 O23 105.24(19) . . ?
O33 P4 Ca1 131.88(15) . . ?
O27 P4 Ca1 50.32(13) . . ?
O34 P4 Ca1 54.62(13) . . ?
O23 P4 Ca1 116.58(14) . . ?
O33 P4 Ca3 132.41(15) . . ?
O27 P4 Ca3 115.80(14) . . ?
O34 P4 Ca3 55.72(13) . . ?
O23 P4 Ca3 49.72(13) . . ?
Ca1 P4 Ca3 82.79(4) . . ?
O33 P4 Na4 32.70(14) . 2_746 ?
O27 P4 Na4 117.49(14) . 2_746 ?
O34 P4 Na4 132.77(14) . 2_746 ?
O23 P4 Na4 80.03(14) . 2_746 ?
Ca1 P4 Na4 161.12(7) . 2_746 ?
Ca3 P4 Na4 115.92(6) . 2_746 ?
O32 Ca1 O4 115.58(12) 2_657 . ?
O32 Ca1 O1W 79.98(13) 2_657 . ?
O4 Ca1 O1W 82.72(14) . . ?
O32 Ca1 O27 118.57(12) 2_657 . ?
O4 Ca1 O27 122.89(12) . . ?
O1W Ca1 O27 89.79(14) . . ?
O32 Ca1 O34 72.56(11) 2_657 . ?
O4 Ca1 O34 159.46(12) . . ?
O1W Ca1 O34 117.75(14) . . ?
O27 Ca1 O34 59.61(11) . . ?
O32 Ca1 O28 115.11(11) 2_657 . ?
O4 Ca1 O28 85.60(11) . . ?
O1W Ca1 O28 163.99(13) . . ?
O27 Ca1 O28 87.39(11) . . ?
O34 Ca1 O28 73.99(10) . . ?
O32 Ca1 O30 70.38(11) 2_657 . ?
O4 Ca1 O30 58.60(11) . . ?
O1W Ca1 O30 109.72(14) . . ?
O27 Ca1 O30 160.12(11) . . ?
O34 Ca1 O30 111.48(11) . . ?
O28 Ca1 O30 72.81(10) . . ?
O32 Ca1 O5 159.98(11) 2_657 . ?
O4 Ca1 O5 61.56(11) . . ?
O1W Ca1 O5 80.00(12) . . ?
O27 Ca1 O5 61.38(11) . . ?
O34 Ca1 O5 117.52(11) . . ?
O28 Ca1 O5 84.82(10) . . ?
O30 Ca1 O5 116.91(11) . . ?
O32 Ca1 P4 96.96(9) 2_657 . ?
O4 Ca1 P4 147.36(9) . . ?
O1W Ca1 P4 106.63(12) . . ?
O27 Ca1 P4 29.64(8) . . ?
O34 Ca1 P4 30.03(8) . . ?
O28 Ca1 P4 77.95(8) . . ?
O30 Ca1 P4 138.28(8) . . ?
O5 Ca1 P4 88.78(8) . . ?
O32 Ca1 P2 94.47(9) 2_657 . ?
O4 Ca1 P2 29.10(8) . . ?
O1W Ca1 P2 98.41(12) . . ?
O27 Ca1 P2 146.90(9) . . ?
O34 Ca1 P2 137.63(8) . . ?
O28 Ca1 P2 75.97(8) . . ?
O30 Ca1 P2 29.60(7) . . ?
O5 Ca1 P2 88.42(8) . . ?
P4 Ca1 P2 153.91(5) . . ?
O32 Ca1 P1 139.26(9) 2_657 . ?
O4 Ca1 P1 75.19(9) . . ?
O1W Ca1 P1 140.42(11) . . ?
O27 Ca1 P1 75.88(8) . . ?
O34 Ca1 P1 86.65(8) . . ?
O28 Ca1 P1 24.16(7) . . ?
O30 Ca1 P1 86.22(8) . . ?
O5 Ca1 P1 60.67(8) . . ?
P4 Ca1 P1 78.48(4) . . ?
P2 Ca1 P1 77.55(4) . . ?
O32 Ca1 Mo6 150.56(9) 2_657 . ?
O4 Ca1 Mo6 89.92(8) . . ?
O1W Ca1 Mo6 89.56(11) . . ?
O27 Ca1 Mo6 33.25(8) . . ?
O34 Ca1 Mo6 88.66(8) . . ?
O28 Ca1 Mo6 79.49(7) . . ?
O30 Ca1 Mo6 138.84(8) . . ?
O5 Ca1 Mo6 29.15(7) . . ?
P4 Ca1 Mo6 59.63(3) . . ?
P2 Ca1 Mo6 114.36(4) . . ?
P1 Ca1 Mo6 58.50(3) . . ?
O34 Ca2 O14 117.48(12) 2_657 . ?
O34 Ca2 O9 117.12(12) 2_657 . ?
O14 Ca2 O9 121.75(12) . . ?
O34 Ca2 O2W 80.78(12) 2_657 . ?
O14 Ca2 O2W 85.08(12) . . ?
O9 Ca2 O2W 84.90(13) . . ?
O34 Ca2 O28 116.00(11) 2_657 . ?
O14 Ca2 O28 86.63(11) . . ?
O9 Ca2 O28 87.11(11) . . ?
O2W Ca2 O28 163.22(12) . . ?
O34 Ca2 O30 71.18(11) 2_657 . ?
O14 Ca2 O30 161.71(11) . . ?
O9 Ca2 O30 59.30(11) . . ?
O2W Ca2 O30 112.82(13) . . ?
O28 Ca2 O30 75.11(11) . . ?
O34 Ca2 O32 71.97(11) 2_657 . ?
O14 Ca2 O32 58.86(11) . . ?
O9 Ca2 O32 161.58(11) . . ?
O2W Ca2 O32 113.03(13) . . ?
O28 Ca2 O32 74.48(11) . . ?
O30 Ca2 O32 113.73(11) . . ?
O34 Ca2 O10 160.41(11) 2_657 . ?
O14 Ca2 O10 61.26(11) . . ?
O9 Ca2 O10 60.48(11) . . ?
O2W Ca2 O10 79.64(12) . . ?
O28 Ca2 O10 83.58(10) . . ?
O30 Ca2 O10 116.44(11) . . ?
O32 Ca2 O10 116.69(11) . . ?
O34 Ca2 P2 95.92(9) 2_657 . ?
O14 Ca2 P2 146.59(9) . . ?
O9 Ca2 P2 29.58(8) . . ?
O2W Ca2 P2 101.83(11) . . ?
O28 Ca2 P2 77.60(8) . . ?
O30 Ca2 P2 29.88(8) . . ?
O32 Ca2 P2 140.01(8) . . ?
O10 Ca2 P2 87.57(8) . . ?
O34 Ca2 P3 95.97(9) 2_657 . ?
O14 Ca2 P3 29.24(8) . . ?
O9 Ca2 P3 146.91(9) . . ?
O2W Ca2 P3 101.12(10) . . ?
O28 Ca2 P3 77.98(8) . . ?
O30 Ca2 P3 140.47(8) . . ?
O32 Ca2 P3 29.67(8) . . ?
O10 Ca2 P3 88.34(8) . . ?
P2 Ca2 P3 155.54(5) . . ?
O34 Ca2 P1 139.96(9) 2_657 . ?
O14 Ca2 P1 75.51(8) . . ?
O9 Ca2 P1 75.96(8) . . ?
O2W Ca2 P1 139.26(10) . . ?
O28 Ca2 P1 23.96(8) . . ?
O30 Ca2 P1 87.79(8) . . ?
O32 Ca2 P1 87.06(8) . . ?
O10 Ca2 P1 59.62(7) . . ?
P2 Ca2 P1 78.42(4) . . ?
P3 Ca2 P1 78.73(4) . . ?
O34 Ca2 Mo3 149.01(9) 2_657 . ?
O14 Ca2 Mo3 32.96(8) . . ?
O9 Ca2 Mo3 89.11(8) . . ?
O2W Ca2 Mo3 85.84(9) . . ?
O28 Ca2 Mo3 79.30(8) . . ?
O30 Ca2 Mo3 139.73(8) . . ?
O32 Ca2 Mo3 88.09(8) . . ?
O10 Ca2 Mo3 29.01(7) . . ?
P2 Ca2 Mo3 114.20(4) . . ?
P3 Ca2 Mo3 59.34(3) . . ?
P1 Ca2 Mo3 58.67(3) . . ?
O30 Ca3 O3W 79.85(13) 2_657 . ?
O30 Ca3 O23 115.58(12) 2_657 . ?
O3W Ca3 O23 83.64(14) . . ?
O30 Ca3 O18 117.19(12) 2_657 . ?
O3W Ca3 O18 86.54(14) . . ?
O23 Ca3 O18 123.34(12) . . ?
O30 Ca3 O32 71.75(11) 2_657 . ?
O3W Ca3 O32 113.98(14) . . ?
O23 Ca3 O32 162.26(12) . . ?
O18 Ca3 O32 59.02(11) . . ?
O30 Ca3 O28 114.80(11) 2_657 . ?
O3W Ca3 O28 165.25(13) . . ?
O23 Ca3 O28 88.06(11) . . ?
O18 Ca3 O28 87.87(11) . . ?
O32 Ca3 O28 74.29(11) . . ?
O30 Ca3 O34 70.65(11) 2_657 . ?
O3W Ca3 O34 111.68(14) . . ?
O23 Ca3 O34 59.15(11) . . ?
O18 Ca3 O34 161.59(11) . . ?
O32 Ca3 O34 112.58(11) . . ?
O28 Ca3 O34 73.81(10) . . ?
O30 Ca3 O19 159.94(11) 2_657 . ?
O3W Ca3 O19 80.09(12) . . ?
O23 Ca3 O19 61.76(11) . . ?
O18 Ca3 O19 61.58(10) . . ?
O32 Ca3 O19 117.22(11) . . ?
O28 Ca3 O19 85.24(10) . . ?
O34 Ca3 O19 117.26(11) . . ?
O30 Ca3 P3 96.28(9) 2_657 . ?
O3W Ca3 P3 103.65(12) . . ?
O23 Ca3 P3 148.13(9) . . ?
O18 Ca3 P3 29.61(8) . . ?
O32 Ca3 P3 29.60(8) . . ?
O28 Ca3 P3 77.39(8) . . ?
O34 Ca3 P3 138.79(8) . . ?
O19 Ca3 P3 88.60(8) . . ?
O30 Ca3 P4 94.56(9) 2_657 . ?
O3W Ca3 P4 99.92(12) . . ?
O23 Ca3 P4 29.39(8) . . ?
O18 Ca3 P4 148.25(9) . . ?
O32 Ca3 P4 139.64(8) . . ?
O28 Ca3 P4 78.06(8) . . ?
O34 Ca3 P4 29.85(7) . . ?
O19 Ca3 P4 88.72(8) . . ?
P3 Ca3 P4 155.44(5) . . ?
O30 Ca3 P1 139.15(9) 2_657 . ?
O3W Ca3 P1 140.93(11) . . ?
O23 Ca3 P1 76.66(9) . . ?
O18 Ca3 P1 77.04(8) . . ?
O32 Ca3 P1 87.52(8) . . ?
O28 Ca3 P1 24.36(7) . . ?
O34 Ca3 P1 86.57(8) . . ?
O19 Ca3 P1 60.89(8) . . ?
P3 Ca3 P1 78.71(4) . . ?
P4 Ca3 P1 78.67(4) . . ?
O30 Ca3 Mo5 148.03(9) 2_657 . ?
O3W Ca3 Mo5 86.27(11) . . ?
O23 Ca3 Mo5 33.57(8) . . ?
O18 Ca3 Mo5 90.27(8) . . ?
O32 Ca3 Mo5 140.03(8) . . ?
O28 Ca3 Mo5 80.11(7) . . ?
O34 Ca3 Mo5 88.38(8) . . ?
O19 Ca3 Mo5 29.19(7) . . ?
P3 Ca3 Mo5 115.02(4) . . ?
P4 Ca3 Mo5 59.53(3) . . ?
P1 Ca3 Mo5 59.03(3) . . ?
P1 O3 Mo2 132.10(19) . . ?
P1 O3 Mo1 132.57(18) . . ?
Mo2 O3 Mo1 91.64(11) . . ?
P2 O4 Mo1 133.40(19) . . ?
P2 O4 Ca1 102.45(17) . . ?
Mo1 O4 Ca1 110.80(13) . . ?
Mo6 O5 Mo1 136.14(19) . . ?
Mo6 O5 Ca1 108.43(14) . . ?
Mo1 O5 Ca1 108.56(14) . . ?
Mo2 O6 Mo1 121.03(17) . . ?
P2 O9 Mo2 132.08(19) . . ?
P2 O9 Ca2 99.99(16) . . ?
Mo2 O9 Ca2 111.13(14) . . ?
Mo3 O10 Mo2 137.51(19) . . ?
Mo3 O10 Ca2 107.51(14) . . ?
Mo2 O10 Ca2 108.68(14) . . ?
Mo3 O12 Na3 120.24(19) . 2_656 ?
P1 O13 Mo4 132.40(18) . . ?
P1 O13 Mo3 131.73(18) . . ?
Mo4 O13 Mo3 93.24(11) . . ?
P3 O14 Mo3 134.33(19) . . ?
P3 O14 Ca2 101.43(16) . . ?
Mo3 O14 Ca2 110.41(14) . . ?
Mo4 O15 Mo3 119.95(17) . . ?
P3 O18 Mo4 132.85(19) . . ?
P3 O18 Ca3 99.65(16) . . ?
Mo4 O18 Ca3 108.51(13) . . ?
Mo4 O19 Mo5 135.55(18) . . ?
Mo4 O19 Ca3 108.58(14) . . ?
Mo5 O19 Ca3 108.24(14) . . ?
P1 O22 Mo5 133.84(19) . . ?
P1 O22 Mo6 131.33(19) . . ?
Mo5 O22 Mo6 92.72(11) . . ?
P4 O23 Mo5 133.3(2) . . ?
P4 O23 Ca3 100.89(16) . . ?
Mo5 O23 Ca3 109.25(14) . . ?
Mo5 O24 Mo6 119.77(16) . . ?
Mo6 O26 Na2 143.7(2) . 2_656 ?
P4 O27 Mo6 134.45(19) . . ?
P4 O27 Ca1 100.04(16) . . ?
Mo6 O27 Ca1 109.38(14) . . ?
P1 O28 Ca2 114.21(17) . . ?
P1 O28 Ca3 112.13(17) . . ?
Ca2 O28 Ca3 106.04(12) . . ?
P1 O28 Ca1 111.97(17) . . ?
Ca2 O28 Ca1 106.54(12) . . ?
Ca3 O28 Ca1 105.32(12) . . ?
P2 O30 Ca3 141.38(19) . 2_657 ?
P2 O30 Ca2 94.61(16) . . ?
Ca3 O30 Ca2 109.37(13) 2_657 . ?
P2 O30 Ca1 93.66(16) . . ?
Ca3 O30 Ca1 107.89(12) 2_657 . ?
Ca2 O30 Ca1 105.26(12) . . ?
P3 O31 Na1 141.5(2) . . ?
P3 O32 Ca1 140.6(2) . 2_657 ?
P3 O32 Ca3 95.85(15) . . ?
Ca1 O32 Ca3 109.62(13) 2_657 . ?
P3 O32 Ca2 94.64(16) . . ?
Ca1 O32 Ca2 106.66(12) 2_657 . ?
Ca3 O32 Ca2 104.87(12) . . ?
P4 O33 Na4 126.5(2) . 2_746 ?
P4 O34 Ca2 139.66(19) . 2_657 ?
P4 O34 Ca1 95.35(16) . . ?
Ca2 O34 Ca1 108.55(13) 2_657 . ?
P4 O34 Ca3 94.43(15) . . ?
Ca2 O34 Ca3 108.44(13) 2_657 . ?
Ca1 O34 Ca3 106.75(12) . . ?
N1 Na1 O31 92.82(17) 2_666 . ?
N1 Na1 O6W 91.75(18) 2_666 . ?
O31 Na1 O6W 168.75(17) . . ?
N1 Na1 O9W 171.45(19) 2_666 . ?
O31 Na1 O9W 89.26(16) . . ?
O6W Na1 O9W 87.73(16) . . ?
N1 Na1 O5W 100.39(18) 2_666 . ?
O31 Na1 O5W 77.81(15) . . ?
O6W Na1 O5W 91.26(16) . . ?
O9W Na1 O5W 88.16(17) . . ?
N1 Na1 O4W 81.59(17) 2_666 2_666 ?
O31 Na1 O4W 111.34(16) . 2_666 ?
O6W Na1 O4W 79.51(16) . 2_666 ?
O9W Na1 O4W 89.93(17) . 2_666 ?
O5W Na1 O4W 170.64(18) . 2_666 ?
N1 Na1 Na2 97.23(13) 2_666 2_666 ?
O31 Na1 Na2 81.39(11) . 2_666 ?
O6W Na1 Na2 108.22(13) . 2_666 ?
O9W Na1 Na2 74.87(12) . 2_666 ?
O5W Na1 Na2 153.25(14) . 2_666 ?
O4W Na1 Na2 33.30(12) 2_666 2_666 ?
O20W Na2 O26 87.46(19) . 2_656 ?
O20W Na2 O17W 102.1(2) . . ?
O26 Na2 O17W 168.6(2) 2_656 . ?
O20W Na2 O4W 165.3(2) . . ?
O26 Na2 O4W 77.84(16) 2_656 . ?
O17W Na2 O4W 92.53(19) . . ?
O20W Na2 O16W 89.5(2) . . ?
O26 Na2 O16W 92.01(17) 2_656 . ?
O17W Na2 O16W 94.27(19) . . ?
O4W Na2 O16W 90.84(18) . . ?
O20W Na2 O13W 85.8(2) . 1_565 ?
O26 Na2 O13W 81.32(16) 2_656 1_565 ?
O17W Na2 O13W 93.05(19) . 1_565 ?
O4W Na2 O13W 92.00(17) . 1_565 ?
O16W Na2 O13W 172.03(19) . 1_565 ?
O20W Na2 Na3 51.79(19) . 1_565 ?
O26 Na2 Na3 98.61(13) 2_656 1_565 ?
O17W Na2 Na3 82.83(16) . 1_565 ?
O4W Na2 Na3 130.18(15) . 1_565 ?
O16W Na2 Na3 138.90(16) . 1_565 ?
O13W Na2 Na3 39.32(12) 1_565 1_565 ?
O20W Na2 Na1 149.2(2) . 2_666 ?
O26 Na2 Na1 94.17(12) 2_656 2_666 ?
O17W Na2 Na1 74.42(15) . 2_666 ?
O4W Na2 Na1 34.87(12) . 2_666 ?
O16W Na2 Na1 121.13(15) . 2_666 ?
O13W Na2 Na1 64.08(12) 1_565 2_666 ?
Na3 Na2 Na1 97.67(8) 1_565 2_666 ?
O13W Na3 O18W 150.4(2) . . ?
O13W Na3 O2W 106.89(18) . 2_656 ?
O18W Na3 O2W 102.6(2) . 2_656 ?
O13W Na3 O21W 95.6(2) . . ?
O18W Na3 O21W 86.1(3) . . ?
O2W Na3 O21W 81.04(19) 2_656 . ?
O13W Na3 O12 89.79(17) . 2_656 ?
O18W Na3 O12 85.9(2) . 2_656 ?
O2W Na3 O12 103.73(16) 2_656 2_656 ?
O21W Na3 O12 171.5(2) . 2_656 ?
O13W Na3 O20W 77.43(17) . 1_545 ?
O18W Na3 O20W 74.2(2) . 1_545 ?
O2W Na3 O20W 157.5(2) 2_656 1_545 ?
O21W Na3 O20W 76.5(2) . 1_545 ?
O12 Na3 O20W 98.29(17) 2_656 1_545 ?
O13W Na3 Na2 41.38(12) . 1_545 ?
O18W Na3 Na2 109.1(2) . 1_545 ?
O2W Na3 Na2 148.27(15) 2_656 1_545 ?
O21W Na3 Na2 99.20(18) . 1_545 ?
O12 Na3 Na2 80.51(11) 2_656 1_545 ?
O20W Na3 Na2 40.68(12) 1_545 1_545 ?
O13W Na3 Ca2 89.82(14) . 2_656 ?
O18W Na3 Ca2 117.8(2) . 2_656 ?
O2W Na3 Ca2 30.94(10) 2_656 2_656 ?
O21W Na3 Ca2 108.44(18) . 2_656 ?
O12 Na3 Ca2 78.10(11) 2_656 2_656 ?
O20W Na3 Ca2 166.82(15) 1_545 2_656 ?
Na2 Na3 Ca2 126.25(9) 1_545 2_656 ?
O33 Na4 O7W 136.7(2) 2_746 . ?
O33 Na4 O8W 103.30(18) 2_746 . ?
O7W Na4 O8W 85.3(2) . . ?
O33 Na4 O14W 89.49(18) 2_746 . ?
O7W Na4 O14W 83.1(2) . . ?
O8W Na4 O14W 166.8(2) . . ?
O33 Na4 O14W 95.90(18) 2_746 2_745 ?
O7W Na4 O14W 126.2(2) . 2_745 ?
O8W Na4 O14W 93.8(2) . 2_745 ?
O14W Na4 O14W 88.2(2) . 2_745 ?
O33 Na4 P4 20.83(9) 2_746 2_746 ?
O7W Na4 P4 116.60(16) . 2_746 ?
O8W Na4 P4 111.08(15) . 2_746 ?
O14W Na4 P4 79.87(15) . 2_746 ?
O14W Na4 P4 113.73(15) 2_745 2_746 ?
O33 Na4 Na4 93.78(15) 2_746 2_745 ?
O7W Na4 Na4 109.26(18) . 2_745 ?
O8W Na4 Na4 136.0(2) . 2_745 ?
O14W Na4 Na4 44.41(14) . 2_745 ?
O14W Na4 Na4 43.75(14) 2_745 2_745 ?
P4 Na4 Na4 99.21(11) 2_746 2_745 ?
Ca2 O2W Na3 117.58(17) . 2_656 ?
Na2 O4W Na1 111.8(2) . 2_666 ?
Na3 O13W Na2 99.30(18) . 1_545 ?
Na4 O14W Na4 91.8(2) . 2_745 ?
Na2 O20W Na3 87.5(2) . 1_565 ?

loop_
_geom_bond_atom_site_label_1
_geom_bond_atom_site_label_2
_geom_bond_distance
_geom_bond_site_symmetry_2
_geom_bond_publ_flag
Mo1 O2 1.707(4) . ?
Mo1 O1 1.715(4) . ?
Mo1 O6 1.924(3) . ?
Mo1 O5 1.939(3) . ?
Mo1 O4 2.184(3) . ?
Mo1 O3 2.361(3) . ?
Mo1 Ca1 3.7590(11) . ?
Mo2 O7 1.713(3) . ?
Mo2 O8 1.715(3) . ?
Mo2 O6 1.922(3) . ?
Mo2 O10 1.937(3) . ?
Mo2 O9 2.209(3) . ?
Mo2 O3 2.307(3) . ?
Mo2 Ca2 3.8091(11) . ?
Mo3 O11 1.700(4) . ?
Mo3 O12 1.727(3) . ?
Mo3 O10 1.916(3) . ?
Mo3 O15 1.943(3) . ?
Mo3 O14 2.186(3) . ?
Mo3 O13 2.317(3) . ?
Mo3 Ca2 3.7665(11) . ?
Mo4 O17 1.706(4) . ?
Mo4 O16 1.709(4) . ?
Mo4 O19 1.934(3) . ?
Mo4 O15 1.938(3) . ?
Mo4 O18 2.214(3) . ?
Mo4 O13 2.306(3) . ?
Mo4 Ca3 3.7749(11) . ?
Mo5 O20 1.710(4) . ?
Mo5 O21 1.718(4) . ?
Mo5 O24 1.933(3) . ?
Mo5 O19 1.935(3) . ?
Mo5 O23 2.207(3) . ?
Mo5 O22 2.315(3) . ?
Mo5 Ca3 3.7674(11) . ?
Mo6 O26 1.711(4) . ?
Mo6 O25 1.722(3) . ?
Mo6 O5 1.922(3) . ?
Mo6 O24 1.944(3) . ?
Mo6 O27 2.176(3) . ?
Mo6 O22 2.319(3) . ?
Mo6 Ca1 3.7434(11) . ?
P1 O28 1.530(3) . ?
P1 O3 1.540(3) . ?
P1 O22 1.541(3) . ?
P1 O13 1.547(3) . ?
P1 Ca2 3.4356(15) . ?
P1 Ca3 3.4363(15) . ?
P1 Ca1 3.4668(15) . ?
P2 O29 1.523(3) . ?
P2 O30 1.537(3) . ?
P2 O9 1.542(3) . ?
P2 O4 1.547(3) . ?
P2 Ca2 3.0762(16) . ?
P2 Ca1 3.1060(15) . ?
P3 O31 1.518(3) . ?
P3 O32 1.539(3) . ?
P3 O14 1.544(3) . ?
P3 O18 1.553(3) . ?
P3 Ca2 3.0987(16) . ?
P3 Ca3 3.0990(15) . ?
P4 O33 1.512(3) . ?
P4 O27 1.548(4) . ?
P4 O34 1.549(3) . ?
P4 O23 1.551(3) . ?
P4 Ca1 3.0822(16) . ?
P4 Ca3 3.1039(16) . ?
P4 Na4 3.419(3) 2_746 ?
Ca1 O32 2.363(3) 2_657 ?
Ca1 O4 2.380(3) . ?
Ca1 O1W 2.405(4) . ?
Ca1 O27 2.409(3) . ?
Ca1 O34 2.524(3) . ?
Ca1 O28 2.591(3) . ?
Ca1 O30 2.602(3) . ?
Ca1 O5 2.662(3) . ?
Ca2 O34 2.349(3) 2_657 ?
Ca2 O14 2.398(3) . ?
Ca2 O9 2.408(3) . ?
Ca2 O2W 2.411(4) . ?
Ca2 O28 2.512(3) . ?
Ca2 O30 2.544(3) . ?
Ca2 O32 2.568(3) . ?
Ca2 O10 2.717(4) . ?
Ca3 O30 2.350(3) 2_657 ?
Ca3 O3W 2.376(4) . ?
Ca3 O23 2.411(3) . ?
Ca3 O18 2.434(3) . ?
Ca3 O32 2.538(3) . ?
Ca3 O28 2.554(3) . ?
Ca3 O34 2.573(3) . ?
Ca3 O19 2.683(3) . ?
O12 Na3 2.736(5) 2_656 ?
O26 Na2 2.376(4) 2_656 ?
O30 Ca3 2.350(3) 2_657 ?
O31 Na1 2.408(4) . ?
O32 Ca1 2.363(3) 2_657 ?
O33 Na4 2.297(4) 2_746 ?
O34 Ca2 2.349(3) 2_657 ?
Na1 N1 2.382(5) 2_666 ?
Na1 O6W 2.445(5) . ?
Na1 O9W 2.463(5) . ?
Na1 O5W 2.477(5) . ?
Na1 O4W 2.491(5) 2_666 ?
Na1 Na2 4.045(3) 2_666 ?
Na2 O20W 2.341(6) . ?
Na2 O26 2.376(4) 2_656 ?
Na2 O17W 2.377(6) . ?
Na2 O4W 2.393(5) . ?
Na2 O16W 2.399(5) . ?
Na2 O13W 2.403(5) 1_565 ?
Na2 Na3 3.587(4) 1_565 ?
Na2 Na1 4.045(3) 2_666 ?
Na3 O13W 2.304(5) . ?
Na3 O18W 2.308(7) . ?
Na3 O2W 2.448(5) 2_656 ?
Na3 O21W 2.465(7) . ?
Na3 O12 2.736(5) 2_656 ?
Na3 O20W 2.821(8) 1_545 ?
Na3 Na2 3.587(4) 1_545 ?
Na3 Ca2 4.156(3) 2_656 ?
Na4 O33 2.297(4) 2_746 ?
Na4 O7W 2.343(6) . ?
Na4 O8W 2.361(6) . ?
Na4 O14W 2.375(6) . ?
Na4 O14W 2.403(6) 2_745 ?
Na4 P4 3.419(3) 2_746 ?
Na4 Na4 3.432(6) 2_745 ?
N1 Na1 2.382(5) 2_666 ?
O2W Na3 2.448(5) 2_656 ?
O4W Na1 2.491(5) 2_666 ?
O13W Na2 2.403(5) 1_545 ?
O14W Na4 2.403(6) 2_745 ?
O20W Na3 2.821(8) 1_565 ?
